data_1557847
loop_
_publ_author_name
'Manjula, V.'
'Venkateswaramoorthi, R.'
'Dharmaraja, J.'
'Selvanayagam, S.'

_publ_section_title
;
 2,6-Diphenyl-3-(prop-2-en-1-yl)piperidin-4-one
;
_journal_coeditor_code HB4345
_journal_issue 4
_journal_name_full IUCrData
_journal_page_first x200526
_journal_paper_doi 10.1107/S241431462000526X
_journal_volume 5
_journal_year 2020
_chemical_formula_iupac 'C20 H21 N O'
_chemical_formula_moiety 'C20 H21 N O'
_chemical_formula_sum 'C20 H21 N O'
_chemical_formula_weight 291.38
_chemical_name_systematic
;
2,6-Diphenyl-3-(prop-2-en-1-yl)piperidin-4-one
;
_space_group_crystal_system monoclinic
_space_group_IT_number 15
_space_group_name_Hall '-C 2yc'
_space_group_name_H-M_alt 'C 1 2/c 1'
_atom_sites_solution_hydrogens mixed
_atom_sites_solution_primary direct
_audit_creation_method SHELXL-2018/3
_cell_angle_alpha 90
_cell_angle_beta 98.7710(10)
_cell_angle_gamma 90
_cell_formula_units_Z 8
_cell_length_a 16.7588(4)
_cell_length_b 23.4597(5)
_cell_length_c 8.7769(2)
_cell_measurement_reflns_used 12118
_cell_measurement_temperature 296(2)
_cell_measurement_theta_max 25.8
_cell_measurement_theta_min 2.6
_cell_volume 3410.34(13)
_computing_cell_refinement
;
SAINT (Bruker, 2002)
;
_computing_data_collection
;
SMART (Bruker, 2002)
;
_computing_data_reduction
;
SAINT (Bruker, 2002)
;
_computing_molecular_graphics
;
ORTEP-3 for Windows (Farrugia, 2012) and PLATON (Spek, 2020)
;
_computing_publication_material
;
<i>SHELXL2018/3</i> (Sheldrick, 2015) and PLATON (Spek, 2020)
;
_computing_structure_refinement
;
<i>SHELXL2018/3</i> (Sheldrick, 2015)
;
_computing_structure_solution
;
SHELXS97 (Sheldrick, 2008)
;
_diffrn_ambient_temperature 296(2)
_diffrn_measured_fraction_theta_full 0.999
_diffrn_measured_fraction_theta_max 0.998
_diffrn_measurement_device_type 'Bruker SMART APEX CCD'
_diffrn_measurement_method '\w and \f scans'
_diffrn_radiation_source 'fine-focus sealed tube'
_diffrn_radiation_type MoK\a
_diffrn_radiation_wavelength 0.71073
_diffrn_reflns_av_R_equivalents 0.0711
_diffrn_reflns_av_unetI/netI 0.0701
_diffrn_reflns_limit_h_max 23
_diffrn_reflns_limit_h_min -23
_diffrn_reflns_limit_k_max 33
_diffrn_reflns_limit_k_min -24
_diffrn_reflns_limit_l_max 12
_diffrn_reflns_limit_l_min -12
_diffrn_reflns_number 28337
_diffrn_reflns_theta_full 25.242
_diffrn_reflns_theta_max 30.497
_diffrn_reflns_theta_min 2.459
_exptl_absorpt_coefficient_mu 0.069
_exptl_absorpt_correction_type none
_exptl_crystal_colour Colourless
_exptl_crystal_density_diffrn 1.135
_exptl_crystal_density_method 'not measured'
_exptl_crystal_description Block
_exptl_crystal_F_000 1248
_exptl_crystal_size_max 0.24
_exptl_crystal_size_mid 0.21
_exptl_crystal_size_min 0.19
_refine_diff_density_max 0.224
_refine_diff_density_min -0.194
_refine_ls_extinction_method none
_refine_ls_goodness_of_fit_ref 1.030
_refine_ls_hydrogen_treatment mixed
_refine_ls_matrix_type full
_refine_ls_number_parameters 203
_refine_ls_number_reflns 5208
_refine_ls_number_restraints 1
_refine_ls_restrained_S_all 1.030
_refine_ls_R_factor_all 0.1723
_refine_ls_R_factor_gt 0.0797
_refine_ls_shift/su_max 0.000
_refine_ls_shift/su_mean 0.000
_refine_ls_structure_factor_coef Fsqd
_refine_ls_weighting_details 'w=1/[\s^2^(Fo^2^)+(0.0736P)^2^+2.1792P] where P=(Fo^2^+2Fc^2^)/3'
_refine_ls_weighting_scheme calc
_refine_ls_wR_factor_gt 0.1648
_refine_ls_wR_factor_ref 0.2005
_reflns_number_gt 2586
_reflns_number_total 5208
_reflns_threshold_expression 'I > 2\s(I)'
_cod_data_source_file hb4345sup1.cif
_cod_data_source_block I
_cod_original_sg_symbol_H-M 'C 2/c'
_cod_database_code 1557847
_shelx_space_group_comment
;
The symmetry employed for this shelxl refinement is uniquely defined
by the following loop, which should always be used as a source of
symmetry information in preference to the above space-group names.
They are only intended as comments.
;

loop_
_space_group_symop_operation_xyz
'x, y, z'
'-x, y, -z+1/2'
'x+1/2, y+1/2, z'
'-x+1/2, y+1/2, -z+1/2'
'-x, -y, -z'
'x, -y, z-1/2'
'-x+1/2, -y+1/2, -z'
'x+1/2, -y+1/2, z-1/2'

loop_
_atom_site_type_symbol
_atom_site_label
_atom_site_fract_x
_atom_site_fract_y
_atom_site_fract_z
_atom_site_U_iso_or_equiv
_atom_site_adp_type
_atom_site_calc_flag
_atom_site_occupancy
_atom_site_disorder_assembly
_atom_site_disorder_group
H H1N 0.1365(10) 0.3964(7) 0.4008(13) 0.034(5) Uiso d 1 . .
O O1 0.20727(10) 0.25243(7) 0.7596(2) 0.0756(5) Uani d 1 . .
N N1 0.14621(9) 0.38387(7) 0.4932(2) 0.0440(4) Uani d 1 . .
C C1 0.08589(11) 0.34078(9) 0.5144(2) 0.0454(5) Uani d 1 . .
H H1 0.091163 0.308720 0.445077 0.054 Uiso calc 1 . .
C C2 0.10339(12) 0.31960(10) 0.6811(3) 0.0537(5) Uani d 1 . .
H H2A 0.093153 0.349981 0.750586 0.064 Uiso calc 1 . .
H H2B 0.067787 0.288036 0.694966 0.064 Uiso calc 1 . .
C C3 0.18939(13) 0.30065(10) 0.7189(2) 0.0520(5) Uani d 1 . .
C C4 0.25116(12) 0.34443(9) 0.6888(2) 0.0475(5) Uani d 1 . .
H H4 0.244557 0.378105 0.751803 0.057 Uiso calc 1 . .
C C5 0.22884(11) 0.36147(9) 0.5167(2) 0.0437(5) Uani d 1 . .
H H5 0.230394 0.327262 0.453108 0.052 Uiso calc 1 . .
C C6 0.00096(11) 0.36388(9) 0.4799(2) 0.0457(5) Uani d 1 . .
C C7 -0.01719(13) 0.41865(10) 0.5187(3) 0.0700(7) Uani d 1 . .
H H7 0.023993 0.443022 0.561372 0.084 Uiso calc 1 . .
C C8 -0.09651(15) 0.43787(11) 0.4947(4) 0.0828(9) Uani d 1 . .
H H8 -0.108226 0.474984 0.521265 0.099 Uiso calc 1 . .
C C9 -0.15798(13) 0.40190(12) 0.4315(3) 0.0697(7) Uani d 1 . .
H H9 -0.210973 0.414956 0.413381 0.084 Uiso calc 1 . .
C C10 -0.14082(13) 0.34762(12) 0.3960(3) 0.0604(6) Uani d 1 . .
H H10 -0.182316 0.323007 0.356199 0.072 Uiso calc 1 . .
C C11 -0.06178(12) 0.32856(10) 0.4187(2) 0.0516(5) Uani d 1 . .
H H11 -0.050688 0.291315 0.392277 0.062 Uiso calc 1 . .
C C12 0.33802(13) 0.32300(11) 0.7319(3) 0.0639(6) Uani d 1 . .
H H12A 0.342670 0.286037 0.684469 0.077 Uiso calc 1 . .
H H12B 0.374059 0.349014 0.689870 0.077 Uiso calc 1 . .
C C13 0.36444(17) 0.31778(12) 0.9013(3) 0.0778(8) Uani d 1 . .
H H13 0.330510 0.298403 0.958095 0.093 Uiso calc 1 . .
C C14 0.4310(2) 0.33817(16) 0.9754(5) 0.1174(13) Uani d 1 . .
H H14A 0.466503 0.357808 0.922576 0.141 Uiso calc 1 . .
H H14B 0.443395 0.333178 1.081520 0.141 Uiso calc 1 . .
C C15 0.28595(11) 0.40515(9) 0.4675(2) 0.0456(5) Uani d 1 . .
C C16 0.34151(12) 0.38922(11) 0.3724(3) 0.0612(6) Uani d 1 . .
H H16 0.342811 0.351815 0.337808 0.073 Uiso calc 1 . .
C C17 0.39434(14) 0.42874(14) 0.3297(3) 0.0784(8) Uani d 1 . .
H H17 0.431583 0.417627 0.267007 0.094 Uiso calc 1 . .
C C18 0.39317(15) 0.48407(15) 0.3776(3) 0.0789(8) Uani d 1 . .
H H18 0.429663 0.510311 0.348618 0.095 Uiso calc 1 . .
C C19 0.33762(16) 0.50067(12) 0.4689(3) 0.0748(7) Uani d 1 . .
H H19 0.335531 0.538466 0.500032 0.090 Uiso calc 1 . .
C C20 0.28487(13) 0.46112(10) 0.5145(3) 0.0609(6) Uani d 1 . .
H H20 0.248064 0.472486 0.577783 0.073 Uiso calc 1 . .

loop_
_atom_site_aniso_label
_atom_site_aniso_U_11
_atom_site_aniso_U_22
_atom_site_aniso_U_33
_atom_site_aniso_U_12
_atom_site_aniso_U_13
_atom_site_aniso_U_23
O1 0.0690(11) 0.0525(11) 0.1045(14) 0.0095(8) 0.0110(9) 0.0197(10)
N1 0.0348(8) 0.0518(11) 0.0463(10) -0.0014(7) 0.0090(7) 0.0037(8)
C1 0.0413(10) 0.0423(12) 0.0544(12) -0.0013(8) 0.0133(9) -0.0044(9)
C2 0.0476(12) 0.0546(13) 0.0624(14) 0.0022(10) 0.0193(10) 0.0084(11)
C3 0.0529(12) 0.0532(14) 0.0512(12) 0.0091(10) 0.0125(9) 0.0024(10)
C4 0.0439(11) 0.0518(12) 0.0478(11) 0.0071(9) 0.0098(9) -0.0018(9)
C5 0.0374(10) 0.0478(12) 0.0479(11) 0.0005(8) 0.0128(8) -0.0060(9)
C6 0.0385(10) 0.0456(12) 0.0544(12) -0.0045(8) 0.0119(9) 0.0031(9)
C7 0.0404(12) 0.0480(14) 0.122(2) -0.0064(10) 0.0126(12) -0.0035(14)
C8 0.0521(14) 0.0491(15) 0.148(3) 0.0066(11) 0.0168(15) 0.0025(16)
C9 0.0395(12) 0.0760(18) 0.0925(19) 0.0035(11) 0.0060(12) 0.0143(14)
C10 0.0430(12) 0.0775(18) 0.0586(14) -0.0155(11) 0.0011(10) 0.0021(12)
C11 0.0498(12) 0.0539(13) 0.0513(12) -0.0096(10) 0.0079(9) -0.0038(10)
C12 0.0488(13) 0.0726(16) 0.0698(16) 0.0117(11) 0.0069(11) 0.0055(12)
C13 0.0720(17) 0.0709(18) 0.0851(19) 0.0158(14) -0.0048(14) -0.0004(14)
C14 0.105(3) 0.120(3) 0.113(3) 0.007(2) -0.029(2) -0.028(2)
C15 0.0353(10) 0.0602(14) 0.0413(10) 0.0017(9) 0.0059(8) -0.0004(9)
C16 0.0417(12) 0.0793(17) 0.0663(14) 0.0030(11) 0.0197(10) -0.0045(12)
C17 0.0470(13) 0.108(2) 0.0869(19) -0.0006(14) 0.0309(13) 0.0039(17)
C18 0.0528(14) 0.103(2) 0.0825(18) -0.0246(15) 0.0156(13) 0.0143(17)
C19 0.0742(17) 0.0693(18) 0.0820(18) -0.0205(13) 0.0160(14) -0.0002(14)
C20 0.0563(13) 0.0646(16) 0.0657(15) -0.0075(11) 0.0221(11) -0.0078(12)

loop_
_atom_type_symbol
_atom_type_description
_atom_type_scat_dispersion_real
_atom_type_scat_dispersion_imag
_atom_type_scat_source
C C 0.0033 0.0016 'International Tables Vol C Tables 4.2.6.8 and 6.1.1.4'
H H 0.0000 0.0000 'International Tables Vol C Tables 4.2.6.8 and 6.1.1.4'
N N 0.0061 0.0033 'International Tables Vol C Tables 4.2.6.8 and 6.1.1.4'
O O 0.0106 0.0060 'International Tables Vol C Tables 4.2.6.8 and 6.1.1.4'

loop_
_geom_angle_atom_site_label_1
_geom_angle_atom_site_label_2
_geom_angle_atom_site_label_3
_geom_angle_site_symmetry_1
_geom_angle_site_symmetry_3
_geom_angle
_geom_angle_publ_flag
C1 N1 C5 . . 113.02(16) ?
C1 N1 H1N . . 108.8(12) ?
C5 N1 H1N . . 107.2(12) ?
N1 C1 C6 . . 112.05(16) ?
N1 C1 C2 . . 108.11(16) ?
C6 C1 C2 . . 110.23(16) ?
N1 C1 H1 . . 108.8 ?
C6 C1 H1 . . 108.8 ?
C2 C1 H1 . . 108.8 ?
C3 C2 C1 . . 110.24(16) ?
C3 C2 H2A . . 109.6 ?
C1 C2 H2A . . 109.6 ?
C3 C2 H2B . . 109.6 ?
C1 C2 H2B . . 109.6 ?
H2A C2 H2B . . 108.1 ?
O1 C3 C2 . . 122.0(2) ?
O1 C3 C4 . . 122.82(19) ?
C2 C3 C4 . . 114.97(18) ?
C3 C4 C12 . . 112.63(19) ?
C3 C4 C5 . . 105.99(17) ?
C12 C4 C5 . . 113.78(16) ?
C3 C4 H4 . . 108.1 ?
C12 C4 H4 . . 108.1 ?
C5 C4 H4 . . 108.1 ?
N1 C5 C15 . . 110.06(16) ?
N1 C5 C4 . . 108.14(14) ?
C15 C5 C4 . . 112.57(16) ?
N1 C5 H5 . . 108.7 ?
C15 C5 H5 . . 108.7 ?
C4 C5 H5 . . 108.7 ?
C7 C6 C11 . . 118.21(19) ?
C7 C6 C1 . . 121.52(18) ?
C11 C6 C1 . . 120.08(19) ?
C6 C7 C8 . . 120.6(2) ?
C6 C7 H7 . . 119.7 ?
C8 C7 H7 . . 119.7 ?
C9 C8 C7 . . 120.0(2) ?
C9 C8 H8 . . 120.0 ?
C7 C8 H8 . . 120.0 ?
C10 C9 C8 . . 119.8(2) ?
C10 C9 H9 . . 120.1 ?
C8 C9 H9 . . 120.1 ?
C9 C10 C11 . . 120.2(2) ?
C9 C10 H10 . . 119.9 ?
C11 C10 H10 . . 119.9 ?
C6 C11 C10 . . 121.2(2) ?
C6 C11 H11 . . 119.4 ?
C10 C11 H11 . . 119.4 ?
C13 C12 C4 . . 113.5(2) ?
C13 C12 H12A . . 108.9 ?
C4 C12 H12A . . 108.9 ?
C13 C12 H12B . . 108.9 ?
C4 C12 H12B . . 108.9 ?
H12A C12 H12B . . 107.7 ?
C14 C13 C12 . . 125.0(3) ?
C14 C13 H13 . . 117.5 ?
C12 C13 H13 . . 117.5 ?
C13 C14 H14A . . 120.0 ?
C13 C14 H14B . . 120.0 ?
H14A C14 H14B . . 120.0 ?
C20 C15 C16 . . 118.4(2) ?
C20 C15 C5 . . 121.60(18) ?
C16 C15 C5 . . 120.0(2) ?
C17 C16 C15 . . 120.0(2) ?
C17 C16 H16 . . 120.0 ?
C15 C16 H16 . . 120.0 ?
C18 C17 C16 . . 121.2(2) ?
C18 C17 H17 . . 119.4 ?
C16 C17 H17 . . 119.4 ?
C17 C18 C19 . . 119.5(2) ?
C17 C18 H18 . . 120.3 ?
C19 C18 H18 . . 120.3 ?
C18 C19 C20 . . 119.9(3) ?
C18 C19 H19 . . 120.0 ?
C20 C19 H19 . . 120.0 ?
C15 C20 C19 . . 121.0(2) ?
C15 C20 H20 . . 119.5 ?
C19 C20 H20 . . 119.5 ?

loop_
_geom_bond_atom_site_label_1
_geom_bond_atom_site_label_2
_geom_bond_site_symmetry_2
_geom_bond_distance
_geom_bond_publ_flag
O1 C3 . 1.210(3) ?
N1 C1 . 1.461(2) ?
N1 C5 . 1.466(2) ?
N1 H1N . 0.854(9) ?
C1 C6 . 1.510(3) ?
C1 C2 . 1.531(3) ?
C1 H1 . 0.9800 ?
C2 C3 . 1.496(3) ?
C2 H2A . 0.9700 ?
C2 H2B . 0.9700 ?
C3 C4 . 1.510(3) ?
C4 C12 . 1.532(3) ?
C4 C5 . 1.552(3) ?
C4 H4 . 0.9800 ?
C5 C15 . 1.509(3) ?
C5 H5 . 0.9800 ?
C6 C7 . 1.375(3) ?
C6 C11 . 1.381(3) ?
C7 C8 . 1.389(3) ?
C7 H7 . 0.9300 ?
C8 C9 . 1.381(4) ?
C8 H8 . 0.9300 ?
C9 C10 . 1.352(3) ?
C9 H9 . 0.9300 ?
C10 C11 . 1.383(3) ?
C10 H10 . 0.9300 ?
C11 H11 . 0.9300 ?
C12 C13 . 1.491(4) ?
C12 H12A . 0.9700 ?
C12 H12B . 0.9700 ?
C13 C14 . 1.295(4) ?
C13 H13 . 0.9300 ?
C14 H14A . 0.9300 ?
C14 H14B . 0.9300 ?
C15 C20 . 1.377(3) ?
C15 C16 . 1.393(3) ?
C16 C17 . 1.373(4) ?
C16 H16 . 0.9300 ?
C17 C18 . 1.365(4) ?
C17 H17 . 0.9300 ?
C18 C19 . 1.374(4) ?
C18 H18 . 0.9300 ?
C19 C20 . 1.382(3) ?
C19 H19 . 0.9300 ?
C20 H20 . 0.9300 ?

loop_
_geom_torsion_atom_site_label_1
_geom_torsion_atom_site_label_2
_geom_torsion_atom_site_label_3
_geom_torsion_atom_site_label_4
_geom_torsion_site_symmetry_1
_geom_torsion_site_symmetry_2
_geom_torsion_site_symmetry_3
_geom_torsion_site_symmetry_4
_geom_torsion
_geom_torsion_publ_flag
C5 N1 C1 C6 . . . . -176.38(16) ?
C5 N1 C1 C2 . . . . 61.9(2) ?
N1 C1 C2 C3 . . . . -53.1(2) ?
C6 C1 C2 C3 . . . . -175.88(17) ?
C1 C2 C3 O1 . . . . -120.6(2) ?
C1 C2 C3 C4 . . . . 54.2(2) ?
O1 C3 C4 C12 . . . . -6.1(3) ?
C2 C3 C4 C12 . . . . 179.14(18) ?
O1 C3 C4 C5 . . . . 118.9(2) ?
C2 C3 C4 C5 . . . . -55.8(2) ?
C1 N1 C5 C15 . . . . 170.62(16) ?
C1 N1 C5 C4 . . . . -66.1(2) ?
C3 C4 C5 N1 . . . . 58.6(2) ?
C12 C4 C5 N1 . . . . -177.06(18) ?
C3 C4 C5 C15 . . . . -179.56(16) ?
C12 C4 C5 C15 . . . . -55.3(2) ?
N1 C1 C6 C7 . . . . -37.4(3) ?
C2 C1 C6 C7 . . . . 83.0(3) ?
N1 C1 C6 C11 . . . . 147.64(19) ?
C2 C1 C6 C11 . . . . -91.9(2) ?
C11 C6 C7 C8 . . . . -0.9(4) ?
C1 C6 C7 C8 . . . . -175.9(2) ?
C6 C7 C8 C9 . . . . 0.0(5) ?
C7 C8 C9 C10 . . . . 1.3(4) ?
C8 C9 C10 C11 . . . . -1.9(4) ?
C7 C6 C11 C10 . . . . 0.4(3) ?
C1 C6 C11 C10 . . . . 175.5(2) ?
C9 C10 C11 C6 . . . . 1.0(3) ?
C3 C4 C12 C13 . . . . -70.9(3) ?
C5 C4 C12 C13 . . . . 168.4(2) ?
C4 C12 C13 C14 . . . . -130.5(3) ?
N1 C5 C15 C20 . . . . 48.1(2) ?
C4 C5 C15 C20 . . . . -72.7(2) ?
N1 C5 C15 C16 . . . . -131.9(2) ?
C4 C5 C15 C16 . . . . 107.4(2) ?
C20 C15 C16 C17 . . . . 1.1(3) ?
C5 C15 C16 C17 . . . . -179.0(2) ?
C15 C16 C17 C18 . . . . -0.7(4) ?
C16 C17 C18 C19 . . . . -0.6(4) ?
C17 C18 C19 C20 . . . . 1.5(4) ?
C16 C15 C20 C19 . . . . -0.2(3) ?
C5 C15 C20 C19 . . . . 179.8(2) ?
C18 C19 C20 C15 . . . . -1.1(4) ?

_cod_database_fobs_code 1557847
